data_4349913
loop_
_publ_author_name
'Khan, Asma'
'Han, Shiguo'
'Liu, Xitao'
'Tao, Kewen'
'Dey, Dhananjay'
'Luo, Junhua'
'Sun, Zhihua'

_publ_section_title
;
 A new antimony-based organic--inorganic hybrid absorber with
 photoconductive response
;
_journal_issue 12
_journal_name_full 'Inorganic Chemistry Frontiers'
_journal_page_first 3028
_journal_paper_doi 10.1039/C8QI00902C
_journal_volume 5
_journal_year 2018
_chemical_formula_moiety 'I16 Sb4, 4(C4 H12 N), 2(H2 O)'
_chemical_formula_sum 'C16 H52 I16 N4 O2 Sb4'
_chemical_formula_weight 2850.01
_space_group_crystal_system triclinic
_space_group_IT_number 2
_space_group_name_Hall '-P 1'
_space_group_name_H-M_alt 'P -1'
_atom_sites_solution_hydrogens mixed
_audit_creation_date 2018-09-20
_audit_creation_method
;
Olex2 1.2
(compiled 2018.05.29 svn.r3508 for OlexSys, GUI svn.r5506)
;
_audit_update_record
;
2018-09-20 deposited with the CCDC.
2018-10-04 downloaded from the CCDC.
;
_cell_angle_alpha 65.193(13)
_cell_angle_beta 77.627(17)
_cell_angle_gamma 89.043(16)
_cell_formula_units_Z 1
_cell_length_a 11.142(5)
_cell_length_b 11.794(4)
_cell_length_c 13.105(4)
_cell_measurement_reflns_used 9940
_cell_measurement_temperature 293.15
_cell_measurement_theta_max 27.51
_cell_measurement_theta_min 2.59
_cell_volume 1521.7(10)
_computing_molecular_graphics 'Olex2 (Dolomanov et al., 2009)'
_computing_publication_material 'Olex2 (Dolomanov et al., 2009)'
_computing_structure_refinement 'XL (Sheldrick, 2008)'
_computing_structure_solution 'SHELXT 2014/5 (Sheldrick, 2014)'
_diffrn_ambient_temperature 293.15
_diffrn_detector 'Bruker APEX2 area detector'
_diffrn_detector_area_resol_mean 7.9
_diffrn_detector_type 'CCD area detector'
_diffrn_measured_fraction_theta_full 0.970
_diffrn_measured_fraction_theta_max 0.972
_diffrn_measurement_device 'three-circle diffractometer'
_diffrn_measurement_device_type 'Bruker APEX2 microsource'
_diffrn_measurement_method '\w and \f scans'
_diffrn_radiation_monochromator 'mirror optics'
_diffrn_radiation_probe x-ray
_diffrn_radiation_type MoK\a
_diffrn_radiation_wavelength 0.71073
_diffrn_reflns_av_R_equivalents 0.0563
_diffrn_reflns_av_unetI/netI 0.0328
_diffrn_reflns_Laue_measured_fraction_full 0.970
_diffrn_reflns_Laue_measured_fraction_max 0.972
_diffrn_reflns_limit_h_max 14
_diffrn_reflns_limit_h_min -14
_diffrn_reflns_limit_k_max 15
_diffrn_reflns_limit_k_min -15
_diffrn_reflns_limit_l_max 17
_diffrn_reflns_limit_l_min -17
_diffrn_reflns_number 47233
_diffrn_reflns_point_group_measured_fraction_full 0.970
_diffrn_reflns_point_group_measured_fraction_max 0.972
_diffrn_reflns_theta_full 25.242
_diffrn_reflns_theta_max 27.525
_diffrn_reflns_theta_min 2.565
_diffrn_source 'microfocus sealed X-ray tube'
_diffrn_source_type 'Incoatec I\ms'
_exptl_absorpt_coefficient_mu 9.892
_exptl_absorpt_correction_T_max 0.372
_exptl_absorpt_correction_T_min 0.317
_exptl_absorpt_correction_type multi-scan
_exptl_crystal_colour 'dark red'
_exptl_crystal_colour_modifier dark
_exptl_crystal_colour_primary red
_exptl_crystal_density_diffrn 3.110
_exptl_crystal_description block
_exptl_crystal_F_000 1244
_exptl_crystal_size_max 0.2
_exptl_crystal_size_mid 0.1
_exptl_crystal_size_min 0.1
_refine_diff_density_max 1.646
_refine_diff_density_min -1.579
_refine_diff_density_rms 0.123
_refine_ls_extinction_coef 0.0029(3)
_refine_ls_extinction_expression Fc^*^=kFc[1+0.001xFc^2^\l^3^/sin(2\q)]^-1/4^
_refine_ls_extinction_method 'SHELXL-2016/6 (Sheldrick 2016)'
_refine_ls_goodness_of_fit_ref 1.140
_refine_ls_hydrogen_treatment constr
_refine_ls_matrix_type full
_refine_ls_number_parameters 202
_refine_ls_number_reflns 6814
_refine_ls_number_restraints 0
_refine_ls_restrained_S_all 1.140
_refine_ls_R_factor_all 0.0350
_refine_ls_R_factor_gt 0.0270
_refine_ls_shift/su_max 0.001
_refine_ls_shift/su_mean 0.000
_refine_ls_structure_factor_coef Fsqd
_refine_ls_weighting_details 'w=1/[\s^2^(Fo^2^)+4.5843P] where P=(Fo^2^+2Fc^2^)/3'
_refine_ls_weighting_scheme calc
_refine_ls_wR_factor_gt 0.0584
_refine_ls_wR_factor_ref 0.0646
_reflns_Friedel_coverage 0.000
_reflns_number_gt 5960
_reflns_number_total 6814
_reflns_threshold_expression 'I > 2\s(I)'
_cod_data_source_file c8qi00902c2.cif
_cod_data_source_block 1
_cod_original_cell_volume 1521.6(9)
_cod_database_code 4349913
_shelx_shelxl_version_number 2016/6
_shelx_space_group_comment
;
The symmetry employed for this shelxl refinement is uniquely defined
by the following loop, which should always be used as a source of
symmetry information in preference to the above space-group names.
They are only intended as comments.
;
_shelx_estimated_absorpt_t_max 0.438
_shelx_estimated_absorpt_t_min 0.242
_olex2_refinement_description
;
1. Fixed Uiso
 At 1.5 times of:
  All C(H,H,H) groups, All N(H,H,H) groups, All O(H,H) groups
2.a Free rotating group:
 O1(H1D,H1E)
2.b Idealised Me refined as rotating group:
 N3(H3A,H3B,H3C), C1(H1A,H1B,H1C), C2(H2A,H2B,H2C), C4(H4A,H4B,H4C), N2(H2D,
 H2E,H2F), C6(H6A,H6B,H6C), C7(H7A,H7B,H7C), C8(H8A,H8B,H8C)
;
_olex2_submission_special_instructions 'No special instructions were received'

loop_
_space_group_symop_operation_xyz
'x, y, z'
'-x, -y, -z'

loop_
_atom_site_label
_atom_site_type_symbol
_atom_site_fract_x
_atom_site_fract_y
_atom_site_fract_z
_atom_site_U_iso_or_equiv
_atom_site_adp_type
_atom_site_occupancy
_atom_site_site_symmetry_order
_atom_site_calc_flag
_atom_site_refinement_flags_posn
I1 I 0.19369(4) -0.31073(4) 0.39290(4) 0.06257(12) Uani 1 1 d .
I2 I 0.19572(3) -0.35756(3) 0.71099(3) 0.04214(9) Uani 1 1 d .
I3 I 0.34415(3) -0.00936(3) 0.43976(3) 0.04287(9) Uani 1 1 d .
I4 I -0.00003(3) 0.03298(3) 0.30598(3) 0.03865(8) Uani 1 1 d .
I5 I 0.14136(3) 0.33033(3) 0.38749(3) 0.04486(9) Uani 1 1 d .
I6 I 0.48278(3) 0.35413(4) 0.17834(4) 0.05436(11) Uani 1 1 d .
I7 I 0.18409(3) 0.38754(3) 0.02445(3) 0.04602(10) Uani 1 1 d .
I8 I 0.38055(4) 0.08018(3) 0.07926(3) 0.04888(10) Uani 1 1 d .
Sb1 Sb 0.10056(3) -0.18497(3) 0.52942(2) 0.03065(8) Uani 1 1 d .
Sb2 Sb 0.26703(3) 0.20675(3) 0.21878(2) 0.03022(8) Uani 1 1 d .
N3 N 0.1476(5) 0.7328(4) -0.0588(4) 0.0488(11) Uani 1 1 d .
H3A H 0.072047 0.739578 -0.071918 0.073 Uiso 1 1 calc GR
H3B H 0.170505 0.656667 -0.047970 0.073 Uiso 1 1 calc GR
H3C H 0.199999 0.790215 -0.119194 0.073 Uiso 1 1 calc GR
C0AA C 0.1478(5) 0.7530(5) 0.0484(4) 0.0429(11) Uani 1 1 d .
C1 C 0.2767(6) 0.7336(9) 0.0687(6) 0.081(2) Uani 1 1 d .
H1A H 0.335416 0.786436 -0.000298 0.122 Uiso 1 1 calc GR
H1B H 0.292615 0.647492 0.088754 0.122 Uiso 1 1 calc GR
H1C H 0.283929 0.754507 0.130619 0.122 Uiso 1 1 calc GR
C2 C 0.1099(10) 0.8829(7) 0.0239(8) 0.103(3) Uani 1 1 d .
H2A H 0.167865 0.942615 -0.041635 0.154 Uiso 1 1 calc GR
H2B H 0.108138 0.899444 0.089928 0.154 Uiso 1 1 calc GR
H2C H 0.029295 0.889634 0.007766 0.154 Uiso 1 1 calc GR
C4 C 0.0533(6) 0.6553(7) 0.1470(5) 0.0647(17) Uani 1 1 d .
H4A H -0.025524 0.663464 0.127155 0.097 Uiso 1 1 calc GR
H4B H 0.047159 0.667687 0.215709 0.097 Uiso 1 1 calc GR
H4C H 0.078587 0.573007 0.160219 0.097 Uiso 1 1 calc GR
N2 N 0.4532(5) 1.1556(5) -0.2577(5) 0.0605(13) Uani 1 1 d .
H2D H 0.533098 1.168125 -0.291789 0.091 Uiso 1 1 calc GR
H2E H 0.419707 1.091051 -0.263170 0.091 Uiso 1 1 calc GR
H2F H 0.444226 1.139309 -0.183569 0.091 Uiso 1 1 calc GR
C5 C 0.3897(6) 1.2721(6) -0.3163(6) 0.0585(15) Uani 1 1 d .
C6 C 0.4412(8) 1.3730(7) -0.2878(8) 0.089(3) Uani 1 1 d .
H6A H 0.402744 1.449257 -0.321442 0.133 Uiso 1 1 calc GR
H6B H 0.528654 1.387974 -0.318675 0.133 Uiso 1 1 calc GR
H6C H 0.424193 1.344708 -0.205578 0.133 Uiso 1 1 calc GR
C7 C 0.2532(7) 1.2416(9) -0.2635(9) 0.100(3) Uani 1 1 d .
H7A H 0.223477 1.176495 -0.279869 0.149 Uiso 1 1 calc GR
H7B H 0.210504 1.315112 -0.295655 0.149 Uiso 1 1 calc GR
H7C H 0.238849 1.213719 -0.181457 0.149 Uiso 1 1 calc GR
C8 C 0.4234(8) 1.3048(8) -0.4432(7) 0.092(3) Uani 1 1 d .
H8A H 0.394246 1.237068 -0.456398 0.138 Uiso 1 1 calc GR
H8B H 0.511441 1.318733 -0.470381 0.138 Uiso 1 1 calc GR
H8C H 0.386227 1.379462 -0.484089 0.138 Uiso 1 1 calc GR
O1 O 0.3314(4) 0.9297(5) -0.2538(4) 0.0621(11) Uani 1 1 d .
H1D H 0.391080 0.883778 -0.253643 0.093 Uiso 1 1 d G
H1E H 0.302428 0.934439 -0.310351 0.093 Uiso 1 1 d G

loop_
_atom_site_aniso_label
_atom_site_aniso_U_11
_atom_site_aniso_U_22
_atom_site_aniso_U_33
_atom_site_aniso_U_23
_atom_site_aniso_U_13
_atom_site_aniso_U_12
I1 0.0702(3) 0.0860(3) 0.0558(2) -0.0531(2) -0.0158(2) 0.0188(2)
I2 0.0540(2) 0.04043(17) 0.03555(17) -0.01451(13) -0.02169(14) 0.01491(14)
I3 0.03568(17) 0.04967(19) 0.03784(17) -0.01214(14) -0.01107(13) 0.00193(13)
I4 0.03776(16) 0.03926(16) 0.03940(17) -0.01526(13) -0.01300(13) 0.00427(12)
I5 0.03933(17) 0.04768(19) 0.0538(2) -0.02736(16) -0.01084(15) -0.00033(13)
I6 0.03706(18) 0.0565(2) 0.0703(3) -0.02873(19) -0.00932(16) -0.00960(15)
I7 0.0582(2) 0.03742(17) 0.04101(18) -0.00938(13) -0.02427(15) 0.00791(14)
I8 0.0569(2) 0.0502(2) 0.04539(19) -0.02676(16) -0.01072(16) 0.01482(16)
Sb1 0.03171(15) 0.03538(16) 0.02510(14) -0.01259(11) -0.00785(11) 0.00675(11)
Sb2 0.02797(15) 0.03232(15) 0.02961(15) -0.01179(12) -0.00794(11) 0.00239(11)
N3 0.064(3) 0.050(3) 0.035(2) -0.021(2) -0.013(2) -0.001(2)
C0AA 0.049(3) 0.047(3) 0.038(3) -0.024(2) -0.011(2) 0.000(2)
C1 0.049(4) 0.152(8) 0.064(4) -0.067(5) -0.011(3) 0.000(4)
C2 0.161(9) 0.060(4) 0.101(7) -0.052(5) -0.023(6) 0.024(5)
C4 0.056(4) 0.087(5) 0.046(3) -0.026(3) -0.004(3) -0.014(3)
N2 0.061(3) 0.054(3) 0.066(3) -0.024(2) -0.017(3) 0.013(2)
C5 0.048(3) 0.049(3) 0.068(4) -0.018(3) -0.008(3) 0.014(2)
C6 0.089(6) 0.059(4) 0.112(7) -0.042(4) 0.000(5) 0.015(4)
C7 0.054(4) 0.094(6) 0.127(8) -0.034(5) 0.000(5) 0.012(4)
C8 0.093(6) 0.104(6) 0.065(5) -0.018(4) -0.029(4) 0.031(5)
O1 0.058(3) 0.078(3) 0.052(3) -0.030(2) -0.011(2) -0.001(2)

loop_
_atom_type_symbol
_atom_type_description
_atom_type_scat_dispersion_real
_atom_type_scat_dispersion_imag
_atom_type_scat_source
C C 0.0033 0.0016 'International Tables Vol C Tables 4.2.6.8 and 6.1.1.4'
H H 0.0000 0.0000 'International Tables Vol C Tables 4.2.6.8 and 6.1.1.4'
I I -0.4742 1.8119 'International Tables Vol C Tables 4.2.6.8 and 6.1.1.4'
N N 0.0061 0.0033 'International Tables Vol C Tables 4.2.6.8 and 6.1.1.4'
O O 0.0106 0.0060 'International Tables Vol C Tables 4.2.6.8 and 6.1.1.4'
Sb Sb -0.5866 1.5461 'International Tables Vol C Tables 4.2.6.8 and 6.1.1.4'

loop_
_geom_angle_atom_site_label_1
_geom_angle_atom_site_label_2
_geom_angle_atom_site_label_3
_geom_angle
_geom_angle_site_symmetry_1
_geom_angle_site_symmetry_3
Sb1 I3 Sb2 96.79(3) . .
Sb1 I4 Sb1 88.86(3) 2_556 .
Sb2 I4 Sb1 87.07(2) . 2_556
Sb2 I4 Sb1 90.13(3) . .
Sb1 I5 Sb2 96.85(3) 2_556 .
I1 Sb1 I2 90.21(3) . .
I1 Sb1 I3 92.02(3) . .
I1 Sb1 I4 89.96(3) . .
I1 Sb1 I5 91.94(3) . 2_556
I2 Sb1 I3 90.01(3) . .
I2 Sb1 I4 176.934(14) . .
I2 Sb1 I5 93.35(3) . 2_556
I3 Sb1 I4 86.92(3) . .
I5 Sb1 I3 174.793(14) 2_556 .
I5 Sb1 I4 89.70(3) 2_556 .
I3 Sb2 I4 86.14(3) . .
I5 Sb2 I3 87.18(3) . .
I5 Sb2 I4 86.11(2) . .
I6 Sb2 I3 89.40(3) . .
I6 Sb2 I4 171.272(16) . .
I6 Sb2 I5 86.18(3) . .
I6 Sb2 I7 94.57(3) . .
I6 Sb2 I8 94.89(3) . .
I7 Sb2 I3 176.012(14) . .
I7 Sb2 I4 89.97(3) . .
I7 Sb2 I5 93.45(3) . .
I7 Sb2 I8 89.97(3) . .
I8 Sb2 I3 89.32(3) . .
I8 Sb2 I4 92.55(3) . .
I8 Sb2 I5 176.324(14) . .
H3A N3 H3B 109.5 . .
H3A N3 H3C 109.5 . .
H3B N3 H3C 109.5 . .
C0AA N3 H3A 109.5 . .
C0AA N3 H3B 109.5 . .
C0AA N3 H3C 109.5 . .
C1 C0AA N3 106.5(5) . .
C1 C0AA C4 111.5(5) . .
C2 C0AA N3 106.7(5) . .
C2 C0AA C1 114.1(6) . .
C2 C0AA C4 110.9(6) . .
C4 C0AA N3 106.7(4) . .
C0AA C1 H1A 109.5 . .
C0AA C1 H1B 109.5 . .
C0AA C1 H1C 109.5 . .
H1A C1 H1B 109.5 . .
H1A C1 H1C 109.5 . .
H1B C1 H1C 109.5 . .
C0AA C2 H2A 109.5 . .
C0AA C2 H2B 109.5 . .
C0AA C2 H2C 109.5 . .
H2A C2 H2B 109.5 . .
H2A C2 H2C 109.5 . .
H2B C2 H2C 109.5 . .
C0AA C4 H4A 109.5 . .
C0AA C4 H4B 109.5 . .
C0AA C4 H4C 109.5 . .
H4A C4 H4B 109.5 . .
H4A C4 H4C 109.5 . .
H4B C4 H4C 109.5 . .
H2D N2 H2E 109.5 . .
H2D N2 H2F 109.5 . .
H2E N2 H2F 109.5 . .
C5 N2 H2D 109.5 . .
C5 N2 H2E 109.5 . .
C5 N2 H2F 109.5 . .
N2 C5 C6 105.4(6) . .
C7 C5 N2 107.3(5) . .
C7 C5 C6 110.7(6) . .
C8 C5 N2 106.7(5) . .
C8 C5 C6 112.3(6) . .
C8 C5 C7 113.7(7) . .
C5 C6 H6A 109.5 . .
C5 C6 H6B 109.5 . .
C5 C6 H6C 109.5 . .
H6A C6 H6B 109.5 . .
H6A C6 H6C 109.5 . .
H6B C6 H6C 109.5 . .
C5 C7 H7A 109.5 . .
C5 C7 H7B 109.5 . .
C5 C7 H7C 109.5 . .
H7A C7 H7B 109.5 . .
H7A C7 H7C 109.5 . .
H7B C7 H7C 109.5 . .
C5 C8 H8A 109.5 . .
C5 C8 H8B 109.5 . .
C5 C8 H8C 109.5 . .
H8A C8 H8B 109.5 . .
H8A C8 H8C 109.5 . .
H8B C8 H8C 109.5 . .
H1D O1 H1E 104.5 . .

loop_
_geom_bond_atom_site_label_1
_geom_bond_atom_site_label_2
_geom_bond_distance
_geom_bond_site_symmetry_2
I1 Sb1 2.8031(8) .
I2 Sb1 2.8061(9) .
I3 Sb1 3.1329(12) .
I3 Sb2 3.2281(10) .
I4 Sb1 3.3560(9) 2_556
I4 Sb1 3.3810(10) .
I4 Sb2 3.3378(13) .
I5 Sb1 2.9530(12) 2_556
I5 Sb2 3.2066(9) .
I6 Sb2 2.8109(11) .
I7 Sb2 2.8761(9) .
I8 Sb2 2.8995(8) .
N3 H3A 0.8900 .
N3 H3B 0.8900 .
N3 H3C 0.8900 .
N3 C0AA 1.521(6) .
C0AA C1 1.513(8) .
C0AA C2 1.500(9) .
C0AA C4 1.521(8) .
C1 H1A 0.9600 .
C1 H1B 0.9600 .
C1 H1C 0.9600 .
C2 H2A 0.9600 .
C2 H2B 0.9600 .
C2 H2C 0.9600 .
C4 H4A 0.9600 .
C4 H4B 0.9600 .
C4 H4C 0.9600 .
N2 H2D 0.8900 .
N2 H2E 0.8900 .
N2 H2F 0.8900 .
N2 C5 1.514(7) .
C5 C6 1.541(10) .
C5 C7 1.510(9) .
C5 C8 1.502(10) .
C6 H6A 0.9600 .
C6 H6B 0.9600 .
C6 H6C 0.9600 .
C7 H7A 0.9600 .
C7 H7B 0.9600 .
C7 H7C 0.9600 .
C8 H8A 0.9600 .
C8 H8B 0.9600 .
C8 H8C 0.9600 .
O1 H1D 0.8503 .
O1 H1E 0.8500 .
